data_4036543
loop_
_publ_author_name
'Singh, Latika'
'Pressly, Brandon'
'Mengeling, Brenda J.'
'Fettinger, James C.'
'Furlow, J. David'
'Lein, Pamela J.'
'Wulff, Heike'
'Singh, Vikrant'

_publ_section_title
;
 Chasing the Elusive Benzofuran Impurity of the THR Antagonist NH-3:
 Synthesis, Isotope Labeling, and Biological Activity.
;
_journal_issue 5
_journal_name_full 'The Journal of organic chemistry'
_journal_page_first 1870
_journal_page_last 1876
_journal_paper_doi 10.1021/acs.joc.5b02665
_journal_volume 81
_journal_year 2016
_chemical_formula_moiety 'C21 H26 O4'
_chemical_formula_sum 'C21 H26 O4'
_chemical_formula_weight 342.42
_space_group_crystal_system monoclinic
_space_group_IT_number 14
_space_group_name_Hall '-P 2yn'
_space_group_name_H-M_alt 'P 1 21/n 1'
_atom_sites_solution_hydrogens difmap
_audit_creation_method SHELXL-2014/7
_cell_angle_alpha 90
_cell_angle_beta 94.7353(13)
_cell_angle_gamma 90
_cell_formula_units_Z 4
_cell_length_a 12.8293(7)
_cell_length_b 7.2371(4)
_cell_length_c 20.2340(11)
_cell_measurement_reflns_used 9990
_cell_measurement_temperature 90(2)
_cell_measurement_theta_max 69.07
_cell_measurement_theta_min 4.24
_cell_volume 1872.25(18)
_computing_cell_refinement 'SAINT (8.34a) (Bruker, 2013)'
_computing_data_collection 'Apex2 (2013.10-2) (Bruker, 2013)'
_computing_data_reduction 'SAINT (8.34a) (Bruker, 2013)'
_computing_molecular_graphics 'Bruker SHELXTL'
_computing_publication_material 'Bruker SHELXTL'
_computing_structure_refinement 'SHELXL-2014/7 (Sheldrick, 2014)'
_computing_structure_solution 'SHELXT (Sheldrick, 2013)'
_diffrn_ambient_temperature 90(2)
_diffrn_measured_fraction_theta_full 0.988
_diffrn_measured_fraction_theta_max 0.986
_diffrn_measurement_device_type 'Bruker APEX-II CCD'
_diffrn_measurement_method '\f and \w scans'
_diffrn_radiation_type CuK\a
_diffrn_radiation_wavelength 1.54178
_diffrn_reflns_av_R_equivalents 0.0246
_diffrn_reflns_av_unetI/netI 0.0319
_diffrn_reflns_Laue_measured_fraction_full 0.988
_diffrn_reflns_Laue_measured_fraction_max 0.986
_diffrn_reflns_limit_h_max 15
_diffrn_reflns_limit_h_min -15
_diffrn_reflns_limit_k_max 8
_diffrn_reflns_limit_k_min -8
_diffrn_reflns_limit_l_max 24
_diffrn_reflns_limit_l_min -24
_diffrn_reflns_number 8406
_diffrn_reflns_point_group_measured_fraction_full 0.988
_diffrn_reflns_point_group_measured_fraction_max 0.986
_diffrn_reflns_theta_full 67.679
_diffrn_reflns_theta_max 69.063
_diffrn_reflns_theta_min 4.244
_exptl_absorpt_coefficient_mu 0.667
_exptl_absorpt_correction_T_max 0.8687
_exptl_absorpt_correction_T_min 0.7181
_exptl_absorpt_correction_type multi-scan
_exptl_absorpt_process_details 'SADABS 2014/3 (Sheldrick, 2014)'
_exptl_crystal_colour Colorless
_exptl_crystal_density_diffrn 1.215
_exptl_crystal_description Block
_exptl_crystal_F_000 736
_exptl_crystal_size_max 0.359
_exptl_crystal_size_mid 0.312
_exptl_crystal_size_min 0.191
_refine_diff_density_max 0.234
_refine_diff_density_min -0.173
_refine_diff_density_rms 0.034
_refine_ls_extinction_method none
_refine_ls_goodness_of_fit_ref 1.063
_refine_ls_hydrogen_treatment refall
_refine_ls_matrix_type full
_refine_ls_number_parameters 330
_refine_ls_number_reflns 3438
_refine_ls_number_restraints 0
_refine_ls_restrained_S_all 1.063
_refine_ls_R_factor_all 0.0375
_refine_ls_R_factor_gt 0.0367
_refine_ls_shift/su_max 0.001
_refine_ls_shift/su_mean 0.000
_refine_ls_structure_factor_coef Fsqd
_refine_ls_weighting_details 'w=1/[\s^2^(Fo^2^)+(0.0433P)^2^+0.6118P] where P=(Fo^2^+2Fc^2^)/3'
_refine_ls_weighting_scheme calc
_refine_ls_wR_factor_gt 0.0961
_refine_ls_wR_factor_ref 0.0967
_reflns_Friedel_coverage 0.000
_reflns_number_gt 3339
_reflns_number_total 3438
_reflns_threshold_expression 'I > 2\s(I)'
_cod_data_source_file jo5b02665_si_002.cif
_cod_data_source_block JF2353FFMI
_cod_depositor_comments
;
The following automatic conversions were performed:

data item '_exptl_absorpt_correction_type' value 'Multi-scan' was
changed to 'multi-scan' in accordance with the
/home/saulius/struct/COD-crude-data/automatic-downloads/DataCite-retrospective/ACS/depositions/lib/dictionaries/cif_core.dic
dictionary named 'cif_core.dic' version 2.4.2 last updated on
2011-04-26.

Automatic conversion script
Id: cif_fix_values 6909 2019-04-08 15:41:33Z antanas 
;
_cod_original_sg_symbol_H-M 'P 21/n'
_cod_database_code 4036543
_shelx_shelxl_version_number 2014/7
_shelx_space_group_comment
; 
The symmetry employed for this shelxl refinement is uniquely defined 
by the following loop, which should always be used as a source of 
symmetry information in preference to the above space-group names. 
They are only intended as comments. 
;
_shelx_estimated_absorpt_t_min 0.796
_shelx_estimated_absorpt_t_max 0.883

loop_
_space_group_symop_operation_xyz
'x, y, z'
'-x+1/2, y+1/2, -z+1/2'
'-x, -y, -z'
'x-1/2, -y-1/2, z-1/2'

loop_
_atom_site_label
_atom_site_type_symbol
_atom_site_fract_x
_atom_site_fract_y
_atom_site_fract_z
_atom_site_U_iso_or_equiv
_atom_site_adp_type
_atom_site_occupancy
_atom_site_site_symmetry_order
_atom_site_calc_flag
C1 C 0.30384(9) 0.54034(17) 0.66279(6) 0.0251(3) Uani 1 1 d
H1 H 0.2651(12) 0.647(2) 0.6761(7) 0.029(4) Uiso 1 1 d
C2 C 0.39146(9) 0.48315(17) 0.70263(6) 0.0242(3) Uani 1 1 d
C3 C 0.44357(9) 0.32412(17) 0.68348(6) 0.0257(3) Uani 1 1 d
O3 O 0.52868(7) 0.26729(13) 0.72367(4) 0.0309(2) Uani 1 1 d
H3 H 0.5555(16) 0.166(3) 0.7066(9) 0.052(5) Uiso 1 1 d
C4 C 0.40950(10) 0.23076(17) 0.62552(6) 0.0274(3) Uani 1 1 d
H4 H 0.4477(12) 0.121(2) 0.6127(7) 0.031(4) Uiso 1 1 d
C5 C 0.32165(9) 0.29240(17) 0.58696(6) 0.0266(3) Uani 1 1 d
H5 H 0.2984(12) 0.224(2) 0.5460(8) 0.030(4) Uiso 1 1 d
C6 C 0.26667(9) 0.44699(17) 0.60545(5) 0.0254(3) Uani 1 1 d
C7 C 0.16584(10) 0.50889(19) 0.56704(6) 0.0292(3) Uani 1 1 d
H7A H 0.1077(12) 0.427(2) 0.5792(7) 0.027(3) Uiso 1 1 d
H7B H 0.1483(12) 0.635(2) 0.5839(8) 0.035(4) Uiso 1 1 d
C8 C 0.16817(9) 0.51429(17) 0.49225(6) 0.0260(3) Uani 1 1 d
C9 C 0.11998(9) 0.37448(17) 0.45217(6) 0.0259(3) Uani 1 1 d
C10 C 0.11946(9) 0.38717(17) 0.38345(6) 0.0253(3) Uani 1 1 d
H10 H 0.0846(12) 0.293(2) 0.3551(7) 0.029(4) Uiso 1 1 d
C11 C 0.16636(9) 0.53586(17) 0.35432(6) 0.0245(3) Uani 1 1 d
O11 O 0.16065(7) 0.53279(12) 0.28609(4) 0.0270(2) Uani 1 1 d
C12 C 0.21588(9) 0.67281(17) 0.39318(6) 0.0268(3) Uani 1 1 d
H12 H 0.2510(12) 0.776(2) 0.3731(7) 0.030(4) Uiso 1 1 d
C13 C 0.21693(9) 0.66145(17) 0.46215(6) 0.0272(3) Uani 1 1 d
C14 C 0.19102(9) 0.69438(17) 0.25310(6) 0.0258(3) Uani 1 1 d
H14A H 0.2647(12) 0.700(2) 0.2519(7) 0.028(4) Uiso 1 1 d
H14B H 0.1662(11) 0.805(2) 0.2729(7) 0.022(3) Uiso 1 1 d
C15 C 0.14137(9) 0.68070(17) 0.18287(6) 0.0249(3) Uani 1 1 d
O15 O 0.11987(7) 0.53694(13) 0.15468(4) 0.0331(2) Uani 1 1 d
C16 C 0.08046(11) 0.8524(2) 0.08892(6) 0.0339(3) Uani 1 1 d
H16A H 0.1298(16) 0.804(3) 0.0598(10) 0.056(5) Uiso 1 1 d
H16B H 0.0646(16) 0.982(3) 0.0785(10) 0.064(6) Uiso 1 1 d
H16C H 0.0175(16) 0.784(3) 0.0835(10) 0.056(5) Uiso 1 1 d
O16 O 0.12468(7) 0.84663(12) 0.15704(4) 0.0285(2) Uani 1 1 d
C17 C 0.42936(9) 0.58418(18) 0.76591(6) 0.0268(3) Uani 1 1 d
H17 H 0.5063(12) 0.569(2) 0.7715(7) 0.032(4) Uiso 1 1 d
C18 C 0.40712(11) 0.79160(19) 0.76313(7) 0.0328(3) Uani 1 1 d
H18A H 0.4286(13) 0.846(2) 0.7229(9) 0.041(4) Uiso 1 1 d
H18B H 0.4417(14) 0.851(2) 0.8014(9) 0.047(5) Uiso 1 1 d
H18C H 0.3329(13) 0.811(2) 0.7640(7) 0.032(4) Uiso 1 1 d
C19 C 0.38205(11) 0.4962(2) 0.82561(6) 0.0347(3) Uani 1 1 d
H19A H 0.3050(14) 0.514(2) 0.8212(8) 0.039(4) Uiso 1 1 d
H19B H 0.4103(14) 0.553(2) 0.8663(9) 0.046(5) Uiso 1 1 d
H19C H 0.3980(12) 0.365(3) 0.8283(8) 0.038(4) Uiso 1 1 d
C20 C 0.27303(12) 0.81056(19) 0.50345(7) 0.0352(3) Uani 1 1 d
H20A H 0.3020(14) 0.905(3) 0.4753(9) 0.046(5) Uiso 1 1 d
H20B H 0.3290(15) 0.760(3) 0.5329(9) 0.049(5) Uiso 1 1 d
H20C H 0.2258(14) 0.872(3) 0.5314(9) 0.048(5) Uiso 1 1 d
C21 C 0.06712(10) 0.2108(2) 0.48149(6) 0.0310(3) Uani 1 1 d
H21A H 0.0034(15) 0.248(3) 0.5021(9) 0.050(5) Uiso 1 1 d
H21B H 0.1125(13) 0.151(2) 0.5158(8) 0.036(4) Uiso 1 1 d
H21C H 0.0489(14) 0.121(2) 0.4466(9) 0.045(4) Uiso 1 1 d

loop_
_atom_site_aniso_label
_atom_site_aniso_U_11
_atom_site_aniso_U_22
_atom_site_aniso_U_33
_atom_site_aniso_U_23
_atom_site_aniso_U_13
_atom_site_aniso_U_12
C1 0.0255(6) 0.0281(6) 0.0219(5) 0.0003(5) 0.0020(4) 0.0027(5)
C2 0.0240(6) 0.0273(6) 0.0212(5) 0.0018(4) 0.0011(4) -0.0019(4)
C3 0.0243(6) 0.0278(6) 0.0244(6) 0.0043(5) -0.0012(4) -0.0002(5)
O3 0.0295(5) 0.0307(5) 0.0310(5) 0.0002(4) -0.0076(4) 0.0060(4)
C4 0.0293(6) 0.0255(6) 0.0273(6) -0.0002(5) 0.0010(5) 0.0039(5)
C5 0.0291(6) 0.0291(6) 0.0210(6) -0.0016(5) -0.0011(5) -0.0002(5)
C6 0.0257(6) 0.0303(6) 0.0199(5) 0.0016(5) 0.0003(4) 0.0024(5)
C7 0.0281(6) 0.0367(7) 0.0223(6) -0.0025(5) -0.0020(5) 0.0077(5)
C8 0.0235(5) 0.0303(6) 0.0234(6) -0.0014(5) -0.0033(4) 0.0081(5)
C9 0.0218(5) 0.0298(6) 0.0255(6) 0.0016(5) -0.0015(4) 0.0049(5)
C10 0.0234(5) 0.0273(6) 0.0241(6) -0.0016(5) -0.0038(4) 0.0003(5)
C11 0.0236(5) 0.0271(6) 0.0219(5) -0.0004(4) -0.0030(4) 0.0041(4)
O11 0.0337(4) 0.0256(4) 0.0209(4) 0.0006(3) -0.0020(3) -0.0047(3)
C12 0.0275(6) 0.0242(6) 0.0279(6) 0.0008(5) -0.0031(5) 0.0016(5)
C13 0.0276(6) 0.0257(6) 0.0268(6) -0.0033(5) -0.0060(5) 0.0063(5)
C14 0.0262(6) 0.0254(6) 0.0251(6) 0.0009(5) -0.0012(5) -0.0025(5)
C15 0.0222(5) 0.0280(6) 0.0245(6) 0.0009(5) 0.0030(4) -0.0024(4)
O15 0.0424(5) 0.0310(5) 0.0255(4) -0.0011(4) -0.0008(4) -0.0063(4)
C16 0.0369(7) 0.0398(8) 0.0239(6) 0.0044(5) -0.0030(5) -0.0014(6)
O16 0.0311(4) 0.0295(5) 0.0242(4) 0.0024(3) -0.0018(3) 0.0002(3)
C17 0.0241(6) 0.0321(7) 0.0235(6) -0.0019(5) -0.0020(4) -0.0007(5)
C18 0.0330(7) 0.0339(7) 0.0307(7) -0.0062(5) -0.0012(5) -0.0019(5)
C19 0.0404(8) 0.0412(8) 0.0221(6) 0.0006(5) -0.0007(5) -0.0035(6)
C20 0.0447(8) 0.0288(7) 0.0301(7) -0.0040(5) -0.0090(6) 0.0006(6)
C21 0.0298(6) 0.0370(7) 0.0256(6) 0.0041(5) -0.0014(5) -0.0009(5)

loop_
_atom_type_symbol
_atom_type_description
_atom_type_scat_dispersion_real
_atom_type_scat_dispersion_imag
_atom_type_scat_source
C C 0.0181 0.0091 'International Tables Vol C Tables 4.2.6.8 and 6.1.1.4'
H H 0.0000 0.0000 'International Tables Vol C Tables 4.2.6.8 and 6.1.1.4'
O O 0.0492 0.0322 'International Tables Vol C Tables 4.2.6.8 and 6.1.1.4'

loop_
_geom_angle_atom_site_label_1
_geom_angle_atom_site_label_2
_geom_angle_atom_site_label_3
_geom_angle
C2 C1 C6 122.91(11)
C2 C1 H1 118.9(9)
C6 C1 H1 118.1(9)
C1 C2 C3 117.72(11)
C1 C2 C17 122.17(11)
C3 C2 C17 120.10(10)
O3 C3 C4 122.26(11)
O3 C3 C2 117.22(11)
C4 C3 C2 120.51(11)
C3 O3 H3 109.3(12)
C5 C4 C3 120.04(11)
C5 C4 H4 120.8(9)
C3 C4 H4 119.2(9)
C4 C5 C6 120.87(11)
C4 C5 H5 118.9(9)
C6 C5 H5 120.3(9)
C5 C6 C1 117.92(11)
C5 C6 C7 121.92(11)
C1 C6 C7 120.09(11)
C8 C7 C6 115.57(10)
C8 C7 H7A 109.7(8)
C6 C7 H7A 108.8(8)
C8 C7 H7B 109.7(9)
C6 C7 H7B 107.4(9)
H7A C7 H7B 105.1(12)
C13 C8 C9 119.15(11)
C13 C8 C7 120.00(11)
C9 C8 C7 120.83(11)
C10 C9 C8 119.57(11)
C10 C9 C21 118.58(11)
C8 C9 C21 121.84(11)
C11 C10 C9 120.57(11)
C11 C10 H10 119.2(9)
C9 C10 H10 120.2(9)
O11 C11 C12 124.36(11)
O11 C11 C10 115.11(10)
C12 C11 C10 120.52(11)
C11 O11 C14 117.72(9)
C11 C12 C13 119.39(11)
C11 C12 H12 121.0(9)
C13 C12 H12 119.6(9)
C12 C13 C8 120.77(11)
C12 C13 C20 118.40(12)
C8 C13 C20 120.83(11)
O11 C14 C15 106.13(9)
O11 C14 H14A 111.2(9)
C15 C14 H14A 108.9(9)
O11 C14 H14B 112.1(8)
C15 C14 H14B 108.6(8)
H14A C14 H14B 109.8(12)
O15 C15 O16 124.99(11)
O15 C15 C14 124.24(11)
O16 C15 C14 110.77(10)
O16 C16 H16A 110.2(12)
O16 C16 H16B 106.9(12)
H16A C16 H16B 110.5(16)
O16 C16 H16C 111.0(12)
H16A C16 H16C 109.6(16)
H16B C16 H16C 108.6(17)
C15 O16 C16 116.19(10)
C2 C17 C18 113.32(10)
C2 C17 C19 110.12(10)
C18 C17 C19 110.60(11)
C2 C17 H17 106.8(9)
C18 C17 H17 107.2(9)
C19 C17 H17 108.7(9)
C17 C18 H18A 111.4(10)
C17 C18 H18B 109.7(11)
H18A C18 H18B 110.7(15)
C17 C18 H18C 109.0(9)
H18A C18 H18C 107.9(14)
H18B C18 H18C 108.1(14)
C17 C19 H19A 109.4(9)
C17 C19 H19B 110.5(11)
H19A C19 H19B 108.9(14)
C17 C19 H19C 110.7(9)
H19A C19 H19C 109.5(13)
H19B C19 H19C 107.9(14)
C13 C20 H20A 111.2(10)
C13 C20 H20B 111.5(11)
H20A C20 H20B 108.9(15)
C13 C20 H20C 111.1(11)
H20A C20 H20C 107.6(15)
H20B C20 H20C 106.4(15)
C9 C21 H21A 111.6(11)
C9 C21 H21B 111.6(9)
H21A C21 H21B 106.8(14)
C9 C21 H21C 109.1(10)
H21A C21 H21C 109.3(15)
H21B C21 H21C 108.4(14)

loop_
_geom_bond_atom_site_label_1
_geom_bond_atom_site_label_2
_geom_bond_distance
C1 C2 1.3911(17)
C1 C6 1.3924(17)
C1 H1 0.971(16)
C2 C3 1.4017(17)
C2 C17 1.5191(16)
C3 O3 1.3697(14)
C3 C4 1.3923(17)
O3 H3 0.89(2)
C4 C5 1.3902(17)
C4 H4 0.978(16)
C5 C6 1.3903(17)
C5 H5 0.991(16)
C6 C7 1.5205(16)
C7 C8 1.5166(16)
C7 H7A 0.997(15)
C7 H7B 1.008(17)
C8 C13 1.3998(18)
C8 C9 1.4074(17)
C9 C10 1.3931(16)
C9 C21 1.5106(18)
C10 C11 1.3878(17)
C10 H10 0.977(16)
C11 O11 1.3765(14)
C11 C12 1.3863(17)
O11 C14 1.4170(14)
C12 C13 1.3969(17)
C12 H12 0.977(16)
C13 C20 1.5105(17)
C14 C15 1.5117(16)
C14 H14A 0.948(15)
C14 H14B 0.960(14)
C15 O15 1.2074(15)
C15 O16 1.3201(15)
C16 O16 1.4472(15)
C16 H16A 0.97(2)
C16 H16B 0.98(2)
C16 H16C 0.95(2)
C17 C18 1.5282(19)
C17 C19 1.5343(17)
C17 H17 0.990(16)
C18 H18A 0.964(18)
C18 H18B 0.962(19)
C18 H18C 0.965(16)
C19 H19A 0.993(17)
C19 H19B 0.964(19)
C19 H19C 0.969(18)
C20 H20A 0.982(18)
C20 H20B 0.97(2)
C20 H20C 0.972(19)
C21 H21A 0.99(2)
C21 H21B 0.970(17)
C21 H21C 0.975(18)

loop_
_geom_hbond_atom_site_label_D
_geom_hbond_atom_site_label_H
_geom_hbond_atom_site_label_A
_geom_hbond_distance_DH
_geom_hbond_distance_HA
_geom_hbond_distance_DA
_geom_hbond_angle_DHA
_geom_hbond_site_symmetry_A
O3 H3 O11 0.89(2) 2.476(19) 2.9708(12) 115.6(15) 4_666
O3 H3 O15 0.89(2) 2.02(2) 2.9043(13) 170.7(18) 4_666
C4 H4 O15 0.978(16) 2.570(16) 3.3351(15) 135.2(11) 4_666
C12 H12 O15 0.977(16) 2.605(16) 3.5580(16) 165.2(12) 2

loop_
_geom_torsion_atom_site_label_1
_geom_torsion_atom_site_label_2
_geom_torsion_atom_site_label_3
_geom_torsion_atom_site_label_4
_geom_torsion
C6 C1 C2 C3 -0.07(18)
C6 C1 C2 C17 -178.52(11)
C1 C2 C3 O3 -178.93(11)
C17 C2 C3 O3 -0.45(16)
C1 C2 C3 C4 1.62(17)
C17 C2 C3 C4 -179.90(11)
O3 C3 C4 C5 178.99(11)
C2 C3 C4 C5 -1.59(18)
C3 C4 C5 C6 -0.03(19)
C4 C5 C6 C1 1.53(18)
C4 C5 C6 C7 -175.35(12)
C2 C1 C6 C5 -1.48(18)
C2 C1 C6 C7 175.45(11)
C5 C6 C7 C8 -46.38(17)
C1 C6 C7 C8 136.80(12)
C6 C7 C8 C13 -78.09(15)
C6 C7 C8 C9 103.15(14)
C13 C8 C9 C10 -1.52(17)
C7 C8 C9 C10 177.25(10)
C13 C8 C9 C21 179.27(11)
C7 C8 C9 C21 -1.96(17)
C8 C9 C10 C11 0.27(17)
C21 C9 C10 C11 179.51(11)
C9 C10 C11 O11 -179.98(10)
C9 C10 C11 C12 0.97(18)
C12 C11 O11 C14 -11.42(16)
C10 C11 O11 C14 169.56(10)
O11 C11 C12 C13 -179.89(10)
C10 C11 C12 C13 -0.93(18)
C11 C12 C13 C8 -0.36(18)
C11 C12 C13 C20 178.93(11)
C9 C8 C13 C12 1.58(17)
C7 C8 C13 C12 -177.21(11)
C9 C8 C13 C20 -177.69(11)
C7 C8 C13 C20 3.52(17)
C11 O11 C14 C15 -159.77(10)
O11 C14 C15 O15 -27.29(16)
O11 C14 C15 O16 152.51(9)
O15 C15 O16 C16 -2.20(17)
C14 C15 O16 C16 178.00(10)
C1 C2 C17 C18 -31.34(16)
C3 C2 C17 C18 150.25(11)
C1 C2 C17 C19 93.13(14)
C3 C2 C17 C19 -85.28(13)
